data_4321276
loop_
_publ_author_name
'Christophe Lescop'
'Dominique Luneau'
'Guillaume Bussi\`ere'
'Myriam Triest'
'Christian Reber'

_publ_contact_author
;
      Christian Reber
      Department of Chemistry
      University of Bern
      3012 Bern
      Switzerland
;
_publ_contact_author_email reber@chimie.umontreal.ca
_publ_contact_author_fax '01141 31 631 43 22'
_publ_contact_author_phone '01141 31 631 43 17'
_publ_section_title
;
 Ligand-Centered Near-Infrared Luminescence from Lanthanide Complexes with
 Chelating Nitronyl Nitroxide Free Radicals
;
_journal_name_full 'Inorganic Chemistry'
_journal_page_first 3740
_journal_page_last 3741
_journal_paper_doi 10.1021/ic0004941
_journal_volume 39
_journal_year 2000
_chemical_formula_sum 'C28 H34 Eu N11 O13'
_chemical_formula_weight 884.62
_chemical_name_systematic
;
 ?
;
_space_group_IT_number 33
_symmetry_cell_setting orthorhombic
_symmetry_space_group_name_Hall 'P 2c -2n'
_symmetry_space_group_name_H-M 'P n a 21'
_atom_sites_solution_hydrogens geom
_atom_sites_solution_primary direct
_atom_sites_solution_secondary difmap
_audit_creation_method SHELXL-97
_cell_angle_alpha 90.00
_cell_angle_beta 90.00
_cell_angle_gamma 90.00
_cell_formula_units_Z 4
_cell_length_a 19.2109(10)
_cell_length_b 13.1447(7)
_cell_length_c 14.4200(7)
_cell_measurement_temperature 298(2)
_cell_volume 3641.4(3)
_computing_cell_refinement 'Bruker SMART'
_computing_data_collection 'Bruker SMART'
_computing_data_reduction 'Bruker SHELXTL'
_computing_molecular_graphics 'Bruker SHELXTL'
_computing_publication_material 'Bruker SHELXTL'
_computing_structure_refinement 'SHELXL-97 (Sheldrick, 1997)'
_computing_structure_solution 'SHELXS-97 (Sheldrick, 1990)'
_diffrn_ambient_temperature 298(2)
_diffrn_measured_fraction_theta_full 0.818
_diffrn_measured_fraction_theta_max 0.818
_diffrn_measurement_device_type 'CCD area detector'
_diffrn_measurement_method 'phi and omega scans'
_diffrn_radiation_monochromator graphite
_diffrn_radiation_source 'fine-focus sealed tube'
_diffrn_radiation_type MoK\a
_diffrn_radiation_wavelength 0.71073
_diffrn_reflns_av_R_equivalents 0.0519
_diffrn_reflns_av_sigmaI/netI 0.0722
_diffrn_reflns_limit_h_max 22
_diffrn_reflns_limit_h_min -25
_diffrn_reflns_limit_k_max 10
_diffrn_reflns_limit_k_min -17
_diffrn_reflns_limit_l_max 7
_diffrn_reflns_limit_l_min -20
_diffrn_reflns_number 13092
_diffrn_reflns_theta_full 29.62
_diffrn_reflns_theta_max 29.62
_diffrn_reflns_theta_min 2.12
_exptl_absorpt_coefficient_mu 1.799
_exptl_absorpt_correction_T_max 0.9154
_exptl_absorpt_correction_T_min 0.8406
_exptl_absorpt_correction_type none
_exptl_crystal_density_diffrn 1.614
_exptl_crystal_density_method 'not measured'
_exptl_crystal_F_000 1784
_exptl_crystal_size_max 0.10
_exptl_crystal_size_mid 0.05
_exptl_crystal_size_min 0.05
_refine_diff_density_max 0.743
_refine_diff_density_min -1.126
_refine_diff_density_rms 0.130
_refine_ls_abs_structure_details 'Flack H D (1983), Acta Cryst. A39, 876-881'
_refine_ls_abs_structure_Flack 0.271(18)
_refine_ls_extinction_method none
_refine_ls_goodness_of_fit_ref 0.696
_refine_ls_hydrogen_treatment mixed
_refine_ls_matrix_type full
_refine_ls_number_parameters 478
_refine_ls_number_reflns 4769
_refine_ls_number_restraints 1
_refine_ls_restrained_S_all 0.696
_refine_ls_R_factor_all 0.0632
_refine_ls_R_factor_gt 0.0347
_refine_ls_shift/su_max 0.001
_refine_ls_shift/su_mean 0.000
_refine_ls_structure_factor_coef Fsqd
_refine_ls_weighting_details 'calc w=1/[\s^2^(Fo^2^)+(0.1000P)^2^+0.0000P] where P=(Fo^2^+2Fc^2^)/3'
_refine_ls_weighting_scheme calc
_refine_ls_wR_factor_gt 0.0867
_refine_ls_wR_factor_ref 0.1048
_reflns_number_gt 3334
_reflns_number_total 4769
_reflns_threshold_expression >2sigma(I)
_cod_data_source_file ic0004941_3.cif
_cod_data_source_block cl311
_cod_depositor_comments
;
The following automatic conversions were performed:

'_symmetry_cell_setting' value 'Orthorhombic' changed to
'orthorhombic' according to the built-in table from CIF Core
dictionary named 'cif_core.dic' version 2.4.1 from 2010-06-29.

Automatic conversion script
Id: cif_fix_values 1646 2011-03-28 12:23:43Z adriana 
;
_cod_database_code 4321276

loop_
_symmetry_equiv_pos_as_xyz
'x, y, z'
'-x, -y, z+1/2'
'x+1/2, -y+1/2, z'
'-x+1/2, y+1/2, z+1/2'

loop_
_atom_site_label
_atom_site_type_symbol
_atom_site_fract_x
_atom_site_fract_y
_atom_site_fract_z
_atom_site_U_iso_or_equiv
_atom_site_adp_type
_atom_site_occupancy
_atom_site_symmetry_multiplicity
_atom_site_calc_flag
_atom_site_refinement_flags
_atom_site_disorder_assembly
_atom_site_disorder_group
Eu Eu 0.326371(14) 0.79548(3) 0.71168(4) 0.02659(10) Uani 1 1 d . . .
O1A O 0.3655(3) 0.8331(5) 0.8636(3) 0.0352(13) Uani 1 1 d . . .
O2A O 0.3426(4) 0.5813(7) 1.0829(5) 0.079(3) Uani 1 1 d . . .
N1A N 0.3775(4) 0.7754(6) 0.9345(4) 0.0359(17) Uani 1 1 d . . .
N2A N 0.3650(5) 0.6582(7) 1.0416(5) 0.051(2) Uani 1 1 d . . .
N3A N 0.2618(4) 0.6771(6) 0.8266(4) 0.0333(17) Uani 1 1 d . . .
N4A N 0.2340(4) 0.5942(7) 0.9563(5) 0.052(2) Uani 1 1 d . . .
H4AA H 0.2365 0.5741 1.0130 0.062 Uiso 1 1 calc R . .
C1A C 0.3402(4) 0.6967(7) 0.9605(5) 0.037(2) Uani 1 1 d . . .
C2A C 0.4405(5) 0.7934(8) 0.9949(6) 0.046(2) Uani 1 1 d . . .
C3A C 0.4200(6) 0.7289(8) 1.0814(7) 0.056(3) Uani 1 1 d . . .
C4A C 0.5015(5) 0.7507(11) 0.9378(8) 0.070(3) Uani 1 1 d . . .
H4AB H 0.5104 0.7946 0.8860 0.106 Uiso 1 1 calc R . .
H4AC H 0.4898 0.6839 0.9158 0.106 Uiso 1 1 calc R . .
H4AD H 0.5423 0.7469 0.9761 0.106 Uiso 1 1 calc R . .
C5A C 0.4498(6) 0.9047(9) 1.0129(7) 0.060(3) Uani 1 1 d . . .
H5AA H 0.4637 0.9381 0.9567 0.090 Uiso 1 1 calc R . .
H5AB H 0.4849 0.9143 1.0594 0.090 Uiso 1 1 calc R . .
H5AC H 0.4066 0.9331 1.0342 0.090 Uiso 1 1 calc R . .
C6A C 0.4784(8) 0.6655(12) 1.1207(11) 0.105(6) Uani 1 1 d . . .
H6AA H 0.4621 0.6292 1.1742 0.158 Uiso 1 1 calc R . .
H6AB H 0.5163 0.7090 1.1381 0.158 Uiso 1 1 calc R . .
H6AC H 0.4940 0.6178 1.0747 0.158 Uiso 1 1 calc R . .
C7A C 0.3855(11) 0.7864(12) 1.1574(10) 0.114(7) Uani 1 1 d . . .
H7AA H 0.3740 0.7406 1.2070 0.171 Uiso 1 1 calc R . .
H7AB H 0.3437 0.8175 1.1344 0.171 Uiso 1 1 calc R . .
H7AC H 0.4164 0.8381 1.1800 0.171 Uiso 1 1 calc R . .
C8A C 0.2799(4) 0.6551(8) 0.9136(5) 0.036(2) Uani 1 1 d . . .
C9A C 0.2017(4) 0.6222(7) 0.8119(5) 0.0355(19) Uani 1 1 d . . .
C10A C 0.1597(4) 0.6107(8) 0.7335(6) 0.046(2) Uani 1 1 d . . .
H10A H 0.1714 0.6416 0.6776 0.055 Uiso 1 1 calc R . .
C11A C 0.1011(4) 0.5529(9) 0.7412(7) 0.051(3) Uani 1 1 d . . .
H11A H 0.0720 0.5467 0.6900 0.061 Uiso 1 1 calc R . .
C12A C 0.0831(5) 0.5033(10) 0.8222(8) 0.061(3) Uani 1 1 d . . .
H12A H 0.0428 0.4642 0.8234 0.073 Uiso 1 1 calc R . .
C13A C 0.1223(5) 0.5098(10) 0.8994(7) 0.060(3) Uani 1 1 d . . .
H13A H 0.1099 0.4763 0.9538 0.072 Uiso 1 1 calc R . .
C14A C 0.1821(4) 0.5689(9) 0.8943(6) 0.043(2) Uani 1 1 d . . .
O1B O 0.2575(3) 0.7438(7) 0.5799(4) 0.0399(14) Uani 1 1 d . . .
O2B O 0.0489(3) 0.8986(7) 0.5170(5) 0.069(2) Uani 1 1 d . . .
N1B N 0.2044(3) 0.7771(5) 0.5358(4) 0.0298(16) Uani 1 1 d . . .
N2B N 0.1041(3) 0.8478(7) 0.5052(5) 0.044(2) Uani 1 1 d . . .
N3B N 0.1994(3) 0.8605(5) 0.7299(3) 0.0245(15) Uani 1 1 d . . .
N4B N 0.0905(3) 0.9115(5) 0.6993(5) 0.0325(16) Uani 1 1 d . . .
H4BA H 0.0525 0.9218 0.6690 0.039 Uiso 1 1 calc R . .
C1B C 0.1520(4) 0.8325(8) 0.5729(5) 0.0341(19) Uani 1 1 d . . .
C2B C 0.1873(4) 0.7375(8) 0.4409(5) 0.037(2) Uani 1 1 d . . .
C3B C 0.1282(5) 0.8112(8) 0.4125(5) 0.045(2) Uani 1 1 d . . .
C4B C 0.1644(5) 0.6272(9) 0.4549(6) 0.047(2) Uani 1 1 d . . .
H4BB H 0.1235 0.6256 0.4932 0.071 Uiso 1 1 calc R . .
H4BC H 0.2010 0.5898 0.4846 0.071 Uiso 1 1 calc R . .
H4BD H 0.1542 0.5971 0.3959 0.071 Uiso 1 1 calc R . .
C5B C 0.2532(5) 0.7401(10) 0.3814(6) 0.055(3) Uani 1 1 d . . .
H5BA H 0.2676 0.8093 0.3725 0.083 Uiso 1 1 calc R . .
H5BB H 0.2439 0.7095 0.3223 0.083 Uiso 1 1 calc R . .
H5BC H 0.2896 0.7030 0.4120 0.083 Uiso 1 1 calc R . .
C6B C 0.1527(7) 0.9049(10) 0.3622(8) 0.077(4) Uani 1 1 d . . .
H6BA H 0.1902 0.9355 0.3960 0.115 Uiso 1 1 calc R . .
H6BB H 0.1149 0.9524 0.3571 0.115 Uiso 1 1 calc R . .
H6BC H 0.1685 0.8865 0.3013 0.115 Uiso 1 1 calc R . .
C7B C 0.0672(5) 0.7620(10) 0.3608(8) 0.064(3) Uani 1 1 d . . .
H7BA H 0.0530 0.7015 0.3929 0.096 Uiso 1 1 calc R . .
H7BB H 0.0815 0.7448 0.2990 0.096 Uiso 1 1 calc R . .
H7BC H 0.0290 0.8090 0.3582 0.096 Uiso 1 1 calc R . .
C8B C 0.1492(4) 0.8663(6) 0.6669(5) 0.0284(17) Uani 1 1 d . . .
C9B C 0.1720(3) 0.9040(7) 0.8078(5) 0.0308(18) Uani 1 1 d . . .
C10B C 0.2030(5) 0.9219(8) 0.8957(5) 0.043(2) Uani 1 1 d . . .
H10B H 0.2480 0.9005 0.9091 0.052 Uiso 1 1 calc R . .
C11B C 0.1630(4) 0.9727(9) 0.9600(6) 0.049(3) Uani 1 1 d . . .
H11B H 0.1814 0.9848 1.0186 0.059 Uiso 1 1 calc R . .
C12B C 0.0956(5) 1.0066(9) 0.9404(7) 0.051(3) Uani 1 1 d . . .
H12B H 0.0710 1.0411 0.9862 0.062 Uiso 1 1 calc R . .
C13B C 0.0648(4) 0.9910(7) 0.8570(6) 0.042(2) Uani 1 1 d . . .
H13B H 0.0201 1.0145 0.8444 0.051 Uiso 1 1 calc R . .
C14B C 0.1037(4) 0.9379(7) 0.7908(5) 0.0301(18) Uani 1 1 d . . .
N5 N 0.3988(3) 0.5958(6) 0.6997(5) 0.0359(16) Uani 1 1 d . . .
O3 O 0.3410(3) 0.6074(5) 0.6610(4) 0.0387(15) Uani 1 1 d . . .
O4 O 0.4192(3) 0.6692(5) 0.7524(4) 0.0415(15) Uani 1 1 d . . .
O5 O 0.4354(3) 0.5213(6) 0.6874(4) 0.0535(19) Uani 1 1 d . . .
N6 N 0.3178(4) 1.0188(8) 0.6768(6) 0.042(2) Uani 1 1 d . . .
O6 O 0.3090(3) 0.9537(6) 0.6093(4) 0.0470(17) Uani 1 1 d . . .
O7 O 0.3260(3) 0.9802(6) 0.7555(5) 0.0403(18) Uani 1 1 d . . .
O8 O 0.3166(5) 1.1095(8) 0.6613(6) 0.092(3) Uani 1 1 d . . .
N7 N 0.4517(4) 0.8378(8) 0.6015(6) 0.054(2) Uani 1 1 d . . .
O9 O 0.4060(4) 0.7807(6) 0.5718(5) 0.0529(19) Uani 1 1 d . . .
O10 O 0.4416(3) 0.8778(6) 0.6811(4) 0.054(2) Uani 1 1 d . . .
O11 O 0.5034(4) 0.8588(9) 0.5566(6) 0.094(3) Uani 1 1 d . . .

loop_
_atom_site_aniso_label
_atom_site_aniso_U_11
_atom_site_aniso_U_22
_atom_site_aniso_U_33
_atom_site_aniso_U_23
_atom_site_aniso_U_13
_atom_site_aniso_U_12
Eu 0.02481(15) 0.0360(2) 0.01894(12) 0.0003(3) -0.0016(2) 0.00424(14)
O1A 0.048(3) 0.036(4) 0.022(2) 0.004(2) -0.007(2) 0.004(3)
O2A 0.105(6) 0.074(7) 0.057(4) 0.038(4) -0.031(4) -0.028(5)
N1A 0.045(4) 0.034(5) 0.028(3) -0.002(3) -0.009(3) 0.009(3)
N2A 0.075(6) 0.043(6) 0.037(4) 0.008(3) -0.022(4) 0.006(5)
N3A 0.039(4) 0.043(5) 0.018(3) 0.003(3) 0.000(2) 0.003(4)
N4A 0.054(4) 0.074(7) 0.027(3) 0.012(4) -0.002(3) -0.006(4)
C1A 0.045(5) 0.043(6) 0.023(3) -0.002(3) -0.006(3) 0.007(4)
C2A 0.054(5) 0.048(7) 0.037(4) -0.009(4) -0.022(4) 0.007(5)
C3A 0.083(8) 0.049(8) 0.037(5) 0.004(4) -0.027(5) -0.007(6)
C4A 0.049(6) 0.088(10) 0.075(7) -0.016(8) -0.013(5) 0.018(6)
C5A 0.084(7) 0.050(8) 0.047(5) 0.000(5) -0.025(5) -0.009(6)
C6A 0.122(11) 0.078(11) 0.116(12) 0.047(9) -0.085(10) -0.025(9)
C7A 0.206(19) 0.083(14) 0.054(7) -0.019(7) 0.033(10) -0.036(11)
C8A 0.040(4) 0.045(6) 0.025(3) 0.008(3) 0.001(3) 0.006(4)
C9A 0.040(4) 0.038(6) 0.029(4) 0.002(3) 0.000(3) 0.008(4)
C10A 0.059(5) 0.042(7) 0.037(5) -0.001(3) -0.007(3) 0.000(4)
C11A 0.037(4) 0.060(9) 0.056(5) -0.011(5) -0.006(4) 0.000(4)
C12A 0.047(6) 0.064(9) 0.071(7) -0.006(6) 0.006(5) -0.011(6)
C13A 0.048(5) 0.080(9) 0.051(5) 0.010(5) 0.009(4) -0.018(6)
C14A 0.047(5) 0.046(7) 0.035(4) 0.006(4) 0.003(3) -0.005(4)
O1B 0.034(3) 0.057(5) 0.028(3) -0.006(3) -0.009(2) 0.010(3)
O2B 0.055(4) 0.091(7) 0.061(4) -0.025(4) -0.025(3) 0.044(4)
N1B 0.029(3) 0.035(5) 0.025(3) -0.005(2) -0.003(2) 0.003(3)
N2B 0.036(4) 0.056(6) 0.039(4) -0.005(3) -0.016(3) 0.014(4)
N3B 0.029(3) 0.027(4) 0.018(4) -0.003(2) 0.000(2) 0.009(3)
N4B 0.025(2) 0.038(4) 0.035(4) -0.001(3) 0.003(3) 0.010(2)
C1B 0.031(4) 0.044(6) 0.028(4) -0.004(3) -0.004(3) 0.005(4)
C2B 0.034(4) 0.054(7) 0.023(3) -0.003(3) -0.006(3) 0.003(4)
C3B 0.053(5) 0.057(7) 0.027(4) 0.001(4) -0.015(4) 0.002(5)
C4B 0.048(5) 0.056(7) 0.039(4) -0.013(4) -0.007(4) 0.001(5)
C5B 0.050(5) 0.083(8) 0.033(4) -0.003(5) 0.008(4) -0.010(6)
C6B 0.105(9) 0.066(10) 0.060(7) 0.017(6) -0.029(6) -0.007(7)
C7B 0.068(7) 0.079(9) 0.046(5) -0.011(5) -0.027(5) 0.013(7)
C8B 0.039(4) 0.020(5) 0.026(3) -0.005(3) -0.002(3) 0.006(3)
C9B 0.029(4) 0.039(6) 0.024(3) -0.002(3) 0.007(3) 0.005(4)
C10B 0.044(5) 0.057(7) 0.029(4) -0.015(4) 0.000(3) 0.005(5)
C11B 0.045(5) 0.063(8) 0.039(4) -0.022(5) 0.005(4) 0.001(5)
C12B 0.039(5) 0.061(8) 0.054(5) -0.023(5) 0.017(4) -0.001(5)
C13B 0.027(4) 0.040(6) 0.059(5) -0.008(4) 0.010(4) 0.010(4)
C14B 0.027(4) 0.031(6) 0.032(4) -0.002(3) 0.002(3) 0.003(3)
N5 0.037(3) 0.045(5) 0.026(4) 0.000(3) 0.003(3) 0.011(3)
O3 0.036(3) 0.045(5) 0.035(3) -0.010(3) -0.007(2) 0.003(3)
O4 0.036(3) 0.041(5) 0.047(3) -0.014(3) -0.016(3) 0.007(3)
O5 0.059(3) 0.049(5) 0.053(5) -0.002(3) 0.000(3) 0.024(3)
N6 0.064(5) 0.033(6) 0.028(3) -0.001(3) -0.001(3) 0.003(4)
O6 0.059(4) 0.057(5) 0.025(3) 0.000(3) -0.007(3) -0.005(3)
O7 0.059(4) 0.030(5) 0.032(3) 0.007(3) -0.007(3) 0.006(3)
O8 0.161(9) 0.047(7) 0.066(5) 0.014(4) -0.012(5) 0.002(6)
N7 0.039(4) 0.073(7) 0.050(5) -0.001(4) 0.016(4) -0.014(4)
O9 0.045(4) 0.069(6) 0.045(4) -0.008(3) 0.009(3) -0.009(3)
O10 0.043(3) 0.065(6) 0.053(4) -0.008(3) 0.006(2) -0.014(3)
O11 0.067(5) 0.123(9) 0.092(6) -0.012(6) 0.043(5) -0.038(5)

loop_
_atom_type_symbol
_atom_type_description
_atom_type_scat_dispersion_real
_atom_type_scat_dispersion_imag
_atom_type_scat_source
C C 0.0033 0.0016 'International Tables Vol C Tables 4.2.6.8 and 6.1.1.4'
H H 0.0000 0.0000 'International Tables Vol C Tables 4.2.6.8 and 6.1.1.4'
N N 0.0061 0.0033 'International Tables Vol C Tables 4.2.6.8 and 6.1.1.4'
O O 0.0106 0.0060 'International Tables Vol C Tables 4.2.6.8 and 6.1.1.4'
Eu Eu -0.1578 3.6682 'International Tables Vol C Tables 4.2.6.8 and 6.1.1.4'

loop_
_geom_angle_atom_site_label_1
_geom_angle_atom_site_label_2
_geom_angle_atom_site_label_3
_geom_angle
_geom_angle_site_symmetry_1
_geom_angle_site_symmetry_3
_geom_angle_publ_flag
O1A Eu O1B 164.0(2) . . ?
O1A Eu O10 78.0(2) . . ?
O1B Eu O10 117.9(2) . . ?
O1A Eu O4 72.29(19) . . ?
O1B Eu O4 112.8(2) . . ?
O10 Eu O4 72.4(2) . . ?
O1A Eu O7 64.3(2) . . ?
O1B Eu O7 118.0(2) . . ?
O10 Eu O7 68.2(2) . . ?
O4 Eu O7 125.73(19) . . ?
O1A Eu O9 124.0(2) . . ?
O1B Eu O9 71.5(2) . . ?
O10 Eu O9 50.2(2) . . ?
O4 Eu O9 72.9(2) . . ?
O7 Eu O9 106.0(2) . . ?
O1A Eu O6 113.8(2) . . ?
O1B Eu O6 72.8(2) . . ?
O10 Eu O6 70.4(2) . . ?
O4 Eu O6 139.7(2) . . ?
O7 Eu O6 50.3(2) . . ?
O9 Eu O6 71.6(2) . . ?
O1A Eu N3A 71.7(2) . . ?
O1B Eu N3A 94.1(2) . . ?
O10 Eu N3A 142.7(2) . . ?
O4 Eu N3A 78.0(2) . . ?
O7 Eu N3A 114.8(2) . . ?
O9 Eu N3A 138.7(3) . . ?
O6 Eu N3A 142.3(2) . . ?
O1A Eu O3 115.2(2) . . ?
O1B Eu O3 64.5(2) . . ?
O10 Eu O3 105.5(2) . . ?
O4 Eu O3 50.02(18) . . ?
O7 Eu O3 173.66(18) . . ?
O9 Eu O3 68.8(2) . . ?
O6 Eu O3 128.56(19) . . ?
N3A Eu O3 70.1(2) . . ?
O1A Eu N3B 97.82(18) . . ?
O1B Eu N3B 69.97(18) . . ?
O10 Eu N3B 134.9(2) . . ?
O4 Eu N3B 149.6(2) . . ?
O7 Eu N3B 69.7(2) . . ?
O9 Eu N3B 132.1(2) . . ?
O6 Eu N3B 70.73(19) . . ?
N3A Eu N3B 71.6(2) . . ?
O3 Eu N3B 116.35(19) . . ?
O1A Eu N7 101.5(2) . . ?
O1B Eu N7 94.4(2) . . ?
O10 Eu N7 25.6(2) . . ?
O4 Eu N7 70.7(3) . . ?
O7 Eu N7 87.4(2) . . ?
O9 Eu N7 24.7(2) . . ?
O6 Eu N7 69.1(2) . . ?
N3A Eu N7 148.5(3) . . ?
O3 Eu N7 86.5(2) . . ?
N3B Eu N7 139.6(2) . . ?
O1A Eu N5 95.1(2) . . ?
O1B Eu N5 87.8(2) . . ?
O10 Eu N5 87.6(2) . . ?
O4 Eu N5 25.40(18) . . ?
O7 Eu N5 150.41(19) . . ?
O9 Eu N5 66.7(2) . . ?
O6 Eu N5 137.8(2) . . ?
N3A Eu N5 74.4(2) . . ?
O3 Eu N5 24.79(17) . . ?
N3B Eu N5 137.3(2) . . ?
N7 Eu N5 75.7(2) . . ?
N1A O1A Eu 131.7(5) . . ?
O1A N1A C1A 126.2(7) . . ?
O1A N1A C2A 120.4(8) . . ?
C1A N1A C2A 113.3(7) . . ?
O2A N2A C1A 126.1(9) . . ?
O2A N2A C3A 123.6(7) . . ?
C1A N2A C3A 110.0(8) . . ?
C8A N3A C9A 104.5(7) . . ?
C8A N3A Eu 127.4(6) . . ?
C9A N3A Eu 128.1(5) . . ?
C8A N4A C14A 108.7(7) . . ?
N1A C1A N2A 110.3(8) . . ?
N1A C1A C8A 126.9(7) . . ?
N2A C1A C8A 122.8(9) . . ?
C5A C2A N1A 110.4(8) . . ?
C5A C2A C4A 111.0(10) . . ?
N1A C2A C4A 104.2(7) . . ?
C5A C2A C3A 115.0(8) . . ?
N1A C2A C3A 100.0(8) . . ?
C4A C2A C3A 114.9(10) . . ?
C7A C3A C6A 109.6(12) . . ?
C7A C3A N2A 106.2(10) . . ?
C6A C3A N2A 108.8(10) . . ?
C7A C3A C2A 115.2(11) . . ?
C6A C3A C2A 114.4(10) . . ?
N2A C3A C2A 101.9(7) . . ?
N3A C8A N4A 113.0(7) . . ?
N3A C8A C1A 124.5(8) . . ?
N4A C8A C1A 122.4(7) . . ?
N3A C9A C10A 131.7(8) . . ?
N3A C9A C14A 110.4(7) . . ?
C10A C9A C14A 117.9(8) . . ?
C11A C10A C9A 118.1(8) . . ?
C10A C11A C12A 122.6(9) . . ?
C13A C12A C11A 121.9(10) . . ?
C12A C13A C14A 117.0(9) . . ?
N4A C14A C13A 134.3(8) . . ?
N4A C14A C9A 103.4(7) . . ?
C13A C14A C9A 122.4(8) . . ?
N1B O1B Eu 137.1(6) . . ?
O1B N1B C1B 125.5(6) . . ?
O1B N1B C2B 120.6(7) . . ?
C1B N1B C2B 112.6(6) . . ?
O2B N2B C1B 123.4(7) . . ?
O2B N2B C3B 123.4(6) . . ?
C1B N2B C3B 112.6(7) . . ?
C8B N3B C9B 105.0(6) . . ?
C8B N3B Eu 129.2(4) . . ?
C9B N3B Eu 125.6(4) . . ?
C8B N4B C14B 106.5(6) . . ?
N1B C1B N2B 107.5(7) . . ?
N1B C1B C8B 124.9(7) . . ?
N2B C1B C8B 127.7(8) . . ?
N1B C2B C4B 105.8(7) . . ?
N1B C2B C5B 108.8(7) . . ?
C4B C2B C5B 109.5(9) . . ?
N1B C2B C3B 100.7(7) . . ?
C4B C2B C3B 114.7(7) . . ?
C5B C2B C3B 116.4(8) . . ?
N2B C3B C6B 105.3(9) . . ?
N2B C3B C7B 109.5(8) . . ?
C6B C3B C7B 110.5(9) . . ?
N2B C3B C2B 101.0(6) . . ?
C6B C3B C2B 114.3(9) . . ?
C7B C3B C2B 115.2(9) . . ?
N3B C8B N4B 113.2(7) . . ?
N3B C8B C1B 127.2(7) . . ?
N4B C8B C1B 119.6(7) . . ?
N3B C9B C14B 110.4(6) . . ?
N3B C9B C10B 130.0(7) . . ?
C14B C9B C10B 119.5(7) . . ?
C11B C10B C9B 116.6(8) . . ?
C10B C11B C12B 122.3(8) . . ?
C13B C12B C11B 122.4(8) . . ?
C12B C13B C14B 116.5(8) . . ?
N4B C14B C13B 132.5(7) . . ?
N4B C14B C9B 104.9(6) . . ?
C13B C14B C9B 122.6(7) . . ?
O5 N5 O3 123.0(8) . . ?
O5 N5 O4 120.7(7) . . ?
O3 N5 O4 116.2(7) . . ?
O5 N5 Eu 170.8(6) . . ?
O3 N5 Eu 60.3(4) . . ?
O4 N5 Eu 56.5(4) . . ?
N5 O3 Eu 94.9(5) . . ?
N5 O4 Eu 98.1(4) . . ?
O8 N6 O7 124.6(8) . . ?
O8 N6 O6 120.3(9) . . ?
O7 N6 O6 115.2(10) . . ?
O8 N6 Eu 177.7(8) . . ?
O7 N6 Eu 56.1(5) . . ?
O6 N6 Eu 59.2(5) . . ?
N6 O6 Eu 94.9(5) . . ?
N6 O7 Eu 99.4(6) . . ?
O11 N7 O9 122.4(9) . . ?
O11 N7 O10 120.6(9) . . ?
O9 N7 O10 117.0(7) . . ?
O11 N7 Eu 177.8(9) . . ?
O9 N7 Eu 59.2(4) . . ?
O10 N7 Eu 57.8(4) . . ?
N7 O9 Eu 96.1(5) . . ?
N7 O10 Eu 96.6(5) . . ?

loop_
_geom_bond_atom_site_label_1
_geom_bond_atom_site_label_2
_geom_bond_distance
_geom_bond_site_symmetry_2
_geom_bond_publ_flag
Eu O1A 2.369(5) . ?
Eu O1B 2.413(5) . ?
Eu O10 2.504(6) . ?
Eu O4 2.507(6) . ?
Eu O7 2.509(8) . ?
Eu O9 2.539(6) . ?
Eu O6 2.572(7) . ?
Eu N3A 2.590(7) . ?
Eu O3 2.594(7) . ?
Eu N3B 2.598(6) . ?
Eu N7 2.938(7) . ?
Eu N5 2.976(7) . ?
O1A N1A 1.294(8) . ?
O2A N2A 1.250(11) . ?
N1A C1A 1.314(11) . ?
N1A C2A 1.510(11) . ?
N2A C1A 1.360(10) . ?
N2A C3A 1.519(13) . ?
N3A C8A 1.333(9) . ?
N3A C9A 1.378(11) . ?
N4A C8A 1.341(11) . ?
N4A C14A 1.379(11) . ?
C1A C8A 1.448(12) . ?
C2A C5A 1.496(15) . ?
C2A C4A 1.538(15) . ?
C2A C3A 1.559(15) . ?
C3A C7A 1.488(17) . ?
C3A C6A 1.509(15) . ?
C9A C10A 1.397(11) . ?
C9A C14A 1.430(12) . ?
C10A C11A 1.363(13) . ?
C11A C12A 1.381(15) . ?
C12A C13A 1.348(14) . ?
C13A C14A 1.388(13) . ?
O1B N1B 1.280(8) . ?
O2B N2B 1.263(9) . ?
N1B C1B 1.353(11) . ?
N1B C2B 1.500(10) . ?
N2B C1B 1.357(10) . ?
N2B C3B 1.496(11) . ?
N3B C8B 1.327(9) . ?
N3B C9B 1.366(9) . ?
N4B C8B 1.358(10) . ?
N4B C14B 1.389(10) . ?
C1B C8B 1.427(10) . ?
C2B C4B 1.528(15) . ?
C2B C5B 1.531(11) . ?
C2B C3B 1.548(13) . ?
C3B C6B 1.504(15) . ?
C3B C7B 1.531(13) . ?
C9B C14B 1.407(10) . ?
C9B C10B 1.420(10) . ?
C10B C11B 1.377(12) . ?
C11B C12B 1.398(13) . ?
C12B C13B 1.356(13) . ?
C13B C14B 1.398(11) . ?
N5 O5 1.219(8) . ?
N5 O3 1.252(8) . ?
N5 O4 1.289(9) . ?
N6 O8 1.213(12) . ?
N6 O7 1.253(9) . ?
N6 O6 1.306(10) . ?
N7 O11 1.217(9) . ?
N7 O9 1.233(10) . ?
N7 O10 1.278(10) . ?
